data_2002695
loop_
_publ_author_name
'Luzikova, A V'
'Kharlanov, A L'
'Antipov, E V'
'Mueller-Buschbaum, Hk'

_publ_section_title 'On the crystal structure of La Ca Cu Ga O5'
_journal_name_full
;
Zeitschrift fuer Anorganische und Allgemeine Chemie
;
_journal_page_first 326
_journal_page_last 328
_journal_paper_doi 10.1002/zaac.19946200220
_journal_volume 620
_journal_year 1994
_chemical_formula_structural 'La Ca Cu Ga O5'
_chemical_formula_sum 'Ca Cu Ga La O5'
_chemical_name_systematic 'Lanthanum calcium copper gallium oxide'
_space_group_IT_number 46
_symmetry_cell_setting orthorhombic
_symmetry_Int_Tables_number 46
_symmetry_space_group_name_Hall 'I 2 -2a'
_symmetry_space_group_name_H-M 'I m a 2'
_cell_angle_alpha 90
_cell_angle_beta 90
_cell_angle_gamma 90
_cell_formula_units_Z 4
_cell_length_a 15.8467(9)
_cell_length_b 5.5077(3)
_cell_length_c 5.3188(3)
_cell_volume 464.2
_refine_ls_R_factor_all 0.023
_cod_database_code 2002695

loop_
_symmetry_equiv_pos_as_xyz
x,y,z
-x,-y,z
1/2-x,y,z
1/2+x,-y,z
1/2+x,1/2+y,1/2+z
1/2-x,1/2-y,1/2+z
-x,1/2+y,1/2+z
x,1/2-y,1/2+z

loop_
_atom_site_label
_atom_site_type_symbol
_atom_site_symmetry_multiplicity
_atom_site_Wyckoff_symbol
_atom_site_fract_x
_atom_site_fract_y
_atom_site_fract_z
_atom_site_occupancy
_atom_site_attached_hydrogens
_atom_site_calc_flag
La1 La3+ 8 c 0.10680(5) 0.0174(5) 0.5 0.5 0 d
Ca1 Ca2+ 8 c 0.10680(5) 0.0174(5) 0.5 0.5 0 d
Cu1 Cu2+ 4 a 0. 0. 0.0018(5) 1. 0 d
Ga1 Ga3+ 4 b 0.25 0.9340(2) 0.9611(4) 1. 0 d
O1 O2- 8 c 0.9913(3) 0.249(3) 0.252(2) 1. 0 d
O2 O2- 8 c 0.1496(4) 0.068(1) 0.033(2) 1. 0 d
O3 O2- 4 b 0.25 0.623(2) 0.109(2) 1. 0 d

loop_
_atom_type_symbol
_atom_type_oxidation_number
La3+ 3.000
Ca2+ 2.000
Cu2+ 2.000
Ga3+ 3.000
O2- -2.000
